data_1568287
loop_
_publ_author_name
'Hu, Yuan'
'Huang, Jin-Yu'
'Yan, Ru-Jie'
'Chen, Zhi-Chao'
'Ouyang, Qin'
'Du, Wei'
'Chen, Ying-Chun'

_publ_section_title
;
 Diastereodivergent <i>cis</i>- and <i>trans</i>-fused [4 + 2] annulations
 of cyclic 1,3-dienes and 1-azadienes <i>via</i> ligand-controlled
 palladium catalysis.
;
_journal_issue 7
_journal_name_full 'Chemical science'
_journal_page_first 1896
_journal_page_last 1901
_journal_paper_doi 10.1039/d2sc06813c
_journal_volume 14
_journal_year 2023
_chemical_formula_moiety 'C28 H25 N O3 S'
_chemical_formula_sum 'C28 H25 N O3 S'
_chemical_formula_weight 455.55
_space_group_crystal_system triclinic
_space_group_IT_number 2
_space_group_name_Hall '-P 1'
_space_group_name_H-M_alt 'P -1'
_atom_sites_solution_hydrogens geom
_atom_sites_solution_primary dual
_audit_creation_date 2020-11-26
_audit_creation_method
;
Olex2 1.2
(compiled 2018.05.29 svn.r3508 for OlexSys, GUI svn.r5506)
;
_audit_update_record
;
2020-12-17 deposited with the CCDC.	2023-01-16 downloaded from the CCDC.
;
_cell_angle_alpha 92.051(3)
_cell_angle_beta 93.362(3)
_cell_angle_gamma 94.406(3)
_cell_formula_units_Z 4
_cell_length_a 11.6139(7)
_cell_length_b 13.4764(10)
_cell_length_c 14.9925(10)
_cell_measurement_reflns_used 8699
_cell_measurement_temperature 290
_cell_measurement_theta_max 20.565
_cell_measurement_theta_min 2.414
_cell_volume 2333.7(3)
_computing_cell_refinement 'SAINT V8.40B (?, 2016)'
_computing_data_reduction 'SAINT V8.40B (?, 2016)'
_computing_molecular_graphics 'Olex2 (Dolomanov et al., 2009)'
_computing_publication_material 'Olex2 (Dolomanov et al., 2009)'
_computing_structure_refinement 'ShelXL (Sheldrick, 2015)'
_computing_structure_solution 'ShelXT (Sheldrick, 2015)'
_diffrn_ambient_temperature 290.0
_diffrn_measured_fraction_theta_full 1.000
_diffrn_measured_fraction_theta_max 0.998
_diffrn_measurement_device_type 'Bruker APEX-II CCD'
_diffrn_measurement_method '\f and \w scans'
_diffrn_radiation_type MoK\a
_diffrn_radiation_wavelength 0.71073
_diffrn_reflns_av_R_equivalents 0.1297
_diffrn_reflns_av_unetI/netI 0.1036
_diffrn_reflns_Laue_measured_fraction_full 1.000
_diffrn_reflns_Laue_measured_fraction_max 0.998
_diffrn_reflns_limit_h_max 14
_diffrn_reflns_limit_h_min -15
_diffrn_reflns_limit_k_max 17
_diffrn_reflns_limit_k_min -17
_diffrn_reflns_limit_l_max 19
_diffrn_reflns_limit_l_min -19
_diffrn_reflns_number 85300
_diffrn_reflns_point_group_measured_fraction_full 1.000
_diffrn_reflns_point_group_measured_fraction_max 0.998
_diffrn_reflns_theta_full 25.242
_diffrn_reflns_theta_max 27.549
_diffrn_reflns_theta_min 1.997
_diffrn_standards_number 0
_exptl_absorpt_coefficient_mu 0.169
_exptl_absorpt_correction_T_max 0.7456
_exptl_absorpt_correction_T_min 0.6927
_exptl_absorpt_correction_type multi-scan
_exptl_absorpt_process_details
'SADABS-2016/2 (Bruker,2016/2) was used for absorption correction. wR2(int) was 0.0942 before and 0.0658 after correction. The Ratio of minimum to maximum transmission is 0.9291. The \l/2 correction factor is Not present.'
_exptl_crystal_colour 'clear light colourless'
_exptl_crystal_colour_lustre clear
_exptl_crystal_colour_modifier light
_exptl_crystal_colour_primary colourless
_exptl_crystal_density_diffrn 1.297
_exptl_crystal_description block
_exptl_crystal_F_000 960
_exptl_crystal_size_max 0.3
_exptl_crystal_size_mid 0.3
_exptl_crystal_size_min 0.2
_refine_diff_density_max 0.165
_refine_diff_density_min -0.327
_refine_diff_density_rms 0.043
_refine_ls_extinction_method none
_refine_ls_goodness_of_fit_ref 1.038
_refine_ls_hydrogen_treatment constr
_refine_ls_matrix_type full
_refine_ls_number_parameters 597
_refine_ls_number_reflns 10757
_refine_ls_number_restraints 0
_refine_ls_restrained_S_all 1.038
_refine_ls_R_factor_all 0.1390
_refine_ls_R_factor_gt 0.0603
_refine_ls_shift/su_max 0.001
_refine_ls_shift/su_mean 0.000
_refine_ls_structure_factor_coef Fsqd
_refine_ls_weighting_details 'w=1/[\s^2^(Fo^2^)+(0.0288P)^2^+0.8674P] where P=(Fo^2^+2Fc^2^)/3'
_refine_ls_weighting_scheme calc
_refine_ls_wR_factor_gt 0.1328
_refine_ls_wR_factor_ref 0.1605
_reflns_Friedel_coverage 0.000
_reflns_number_gt 5467
_reflns_number_total 10757
_reflns_threshold_expression 'I > 2\s(I)'
_cod_data_source_file d2sc06813c2.cif
_cod_data_source_block 12
_cod_depositor_comments 'Adding full bibliography for 1568280--1568287.cif.'
_cod_database_code 1568287
_shelx_shelxl_version_number 2014/7
_shelx_space_group_comment
;
The symmetry employed for this shelxl refinement is uniquely defined
by the following loop, which should always be used as a source of
symmetry information in preference to the above space-group names.
They are only intended as comments.
;
_shelx_estimated_absorpt_t_max 0.967
_shelx_estimated_absorpt_t_min 0.951
_olex2_refinement_description
;
1. Fixed Uiso
 At 1.2 times of:
  All C(H) groups, All C(H,H) groups
 At 1.5 times of:
  All C(H,H,H) groups
2.a Ternary CH refined with riding coordinates:
 C00A(H00A), C00F(H00F), C00L(H00L), C00N(H00N), C00X(H00X), C00Y(H00Y)
2.b Secondary CH2 refined with riding coordinates:
 C014(H01J,H01K), C01B(H01M,H01O), C01C(H01A,H01B), C01I(H01C,H01D)
2.c Aromatic/amide H refined with riding coordinates:
 C00Q(H00Q), C00R(H00R), C00S(H00S), C00U(H00U), C00V(H00V), C00W(H00W),
 C00Z(H00Z), C010(H010), C011(H011), C012(H012), C013(H013), C015(H015),
 C016(H016), C017(H017), C018(H018), C019(H019), C01A(H01L), C01D(H01P),
 C01F(H01Q), C01G(H01G), C01H(H01H), C01J(H01T), C01K(H01U), C01L(H01V),
 C01M(H01W), C01N(H01N), C01O(H01X), C01P(H01Y), C01R(H01R), C01S(H01S)
2.d Idealised Me refined as rotating group:
 C01T(H01E,H01F,H01I), C01U(H01Z,H,HA)
;
_olex2_submission_special_instructions 'No special instructions were received'

loop_
_space_group_symop_operation_xyz
'x, y, z'
'-x, -y, -z'

loop_
_atom_site_label
_atom_site_type_symbol
_atom_site_fract_x
_atom_site_fract_y
_atom_site_fract_z
_atom_site_U_iso_or_equiv
_atom_site_adp_type
_atom_site_occupancy
_atom_site_site_symmetry_order
_atom_site_calc_flag
_atom_site_refinement_flags_posn
_atom_site_refinement_flags_adp
_atom_site_refinement_flags_occupancy
_atom_site_disorder_assembly
_atom_site_disorder_group
S001 S 0.23586(6) 0.13437(6) 0.78884(5) 0.0567(2) Uani 1 1 d . . . . .
S002 S 0.25849(8) 0.76593(7) 0.40998(6) 0.0785(3) Uani 1 1 d . . . . .
O003 O 0.07335(16) 0.53937(14) 0.61053(12) 0.0585(5) Uani 1 1 d . . . . .
O004 O 0.43241(16) 0.09080(14) 1.07411(12) 0.0590(5) Uani 1 1 d . . . . .
O005 O 0.21053(17) 0.20902(16) 0.72721(13) 0.0698(6) Uani 1 1 d . . . . .
O006 O 0.14415(16) 0.07689(17) 0.82706(13) 0.0746(6) Uani 1 1 d . . . . .
N007 N 0.31321(17) 0.19316(16) 0.87377(13) 0.0499(5) Uani 1 1 d . . . . .
N008 N 0.1891(2) 0.75573(18) 0.50275(16) 0.0638(6) Uani 1 1 d . . . . .
C009 C 0.3315(2) 0.14431(19) 0.95547(17) 0.0479(6) Uani 1 1 d . . . . .
C00A C 0.5519(2) 0.1656(2) 0.96061(18) 0.0527(7) Uani 1 1 d . . . . .
H00A H 0.5918 0.1047 0.9522 0.063 Uiso 1 1 calc R . . . .
O00B O 0.3543(2) 0.7063(2) 0.41830(17) 0.1052(9) Uani 1 1 d . . . . .
O00C O 0.2775(2) 0.87017(19) 0.39721(19) 0.1103(9) Uani 1 1 d . . . . .
C00D C 0.2481(2) 0.1081(2) 1.01776(17) 0.0518(7) Uani 1 1 d . . . . .
C00E C -0.1147(2) 0.67031(19) 0.63317(18) 0.0512(7) Uani 1 1 d . . . . .
C00F C 0.4179(2) 0.2553(2) 0.84921(17) 0.0534(7) Uani 1 1 d . . . . .
H00F H 0.4083 0.2627 0.7845 0.064 Uiso 1 1 calc R . . . .
C00G C 0.4373(2) 0.13342(19) 0.99194(17) 0.0497(6) Uani 1 1 d . . . . .
C00H C 0.0679(2) 0.6265(2) 0.56565(17) 0.0529(7) Uani 1 1 d . . . . .
C00I C 0.3159(3) 0.0752(2) 1.08831(18) 0.0554(7) Uani 1 1 d . . . . .
C00J C 0.3244(2) 0.0530(2) 0.73760(17) 0.0504(7) Uani 1 1 d . . . . .
C00K C 0.1883(2) 0.5191(2) 0.61398(18) 0.0563(7) Uani 1 1 d . . . . .
C00L C 0.5311(2) 0.2066(2) 0.86541(18) 0.0556(7) Uani 1 1 d . . . . .
H00L H 0.5272 0.1487 0.8235 0.067 Uiso 1 1 calc R . . . .
C00M C 0.1730(2) 0.6619(2) 0.54267(18) 0.0551(7) Uani 1 1 d . . . . .
C00N C -0.0465(2) 0.6655(2) 0.54977(18) 0.0548(7) Uani 1 1 d . . . . .
H00N H -0.0908 0.6159 0.5093 0.066 Uiso 1 1 calc R . . . .
C00O C 0.6259(2) 0.2301(2) 1.03100(19) 0.0563(7) Uani 1 1 d . . . . .
C00P C 0.2549(2) 0.5929(2) 0.57367(18) 0.0562(7) Uani 1 1 d . . . . .
C00Q C 0.4219(3) 0.3585(2) 0.89065(19) 0.0627(8) Uani 1 1 d . . . . .
H00Q H 0.3543 0.3828 0.9098 0.075 Uiso 1 1 calc R . . . .
C00R C 0.3825(3) 0.0823(2) 0.66453(18) 0.0609(7) Uani 1 1 d . . . . .
H00R H 0.3725 0.1442 0.6410 0.073 Uiso 1 1 calc R . . . .
C00S C -0.0635(2) 0.6998(2) 0.71685(19) 0.0575(7) Uani 1 1 d . . . . .
H00S H 0.0156 0.7175 0.7230 0.069 Uiso 1 1 calc R . . . .
C00T C 0.1650(3) 0.7146(2) 0.3219(2) 0.0634(8) Uani 1 1 d . . . . .
C00U C 0.1002(3) 0.8792(2) 0.5953(2) 0.0684(8) Uani 1 1 d . . . . .
H00U H 0.1730 0.8916 0.6245 0.082 Uiso 1 1 calc R . . . .
C00V C 0.1286(3) 0.1003(2) 1.0232(2) 0.0631(8) Uani 1 1 d . . . . .
H00V H 0.0803 0.1221 0.9776 0.076 Uiso 1 1 calc R . . . .
C00W C 0.5798(3) 0.2967(2) 1.08871(19) 0.0631(8) Uani 1 1 d . . . . .
H00W H 0.5006 0.3033 1.0852 0.076 Uiso 1 1 calc R . . . .
C00X C -0.0300(2) 0.7609(2) 0.49444(19) 0.0607(8) Uani 1 1 d . . . . .
H00X H -0.0366 0.7381 0.4314 0.073 Uiso 1 1 calc R . . . .
C00Y C 0.0887(2) 0.8180(2) 0.5098(2) 0.0612(8) Uani 1 1 d . . . . .
H00Y H 0.0943 0.8653 0.4618 0.073 Uiso 1 1 calc R . . . .
C00Z C 0.3737(3) 0.5820(3) 0.5723(2) 0.0704(8) Uani 1 1 d . . . . .
H00Z H 0.4226 0.6303 0.5478 0.084 Uiso 1 1 calc R . . . .
C010 C -0.2318(2) 0.6417(2) 0.6276(2) 0.0660(8) Uani 1 1 d . . . . .
H010 H -0.2680 0.6198 0.5727 0.079 Uiso 1 1 calc R . . . .
C011 C 0.5203(3) 0.4155(2) 0.9003(2) 0.0749(9) Uani 1 1 d . . . . .
H011 H 0.5172 0.4806 0.9221 0.090 Uiso 1 1 calc R . . . .
C012 C 0.2302(3) 0.4367(2) 0.6515(2) 0.0712(9) Uani 1 1 d . . . . .
H012 H 0.1825 0.3897 0.6787 0.085 Uiso 1 1 calc R . . . .
C013 C -0.1282(3) 0.7032(2) 0.7909(2) 0.0697(8) Uani 1 1 d . . . . .
H013 H -0.0928 0.7246 0.8463 0.084 Uiso 1 1 calc R . . . .
C014 C -0.1213(3) 0.8356(3) 0.5049(2) 0.0723(9) Uani 1 1 d . . . . .
H01J H -0.1972 0.7997 0.4989 0.087 Uiso 1 1 calc R . . . .
H01K H -0.1167 0.8812 0.4564 0.087 Uiso 1 1 calc R . . . .
C015 C 0.2724(3) 0.0332(2) 1.1630(2) 0.0721(9) Uani 1 1 d . . . . .
H015 H 0.3201 0.0110 1.2090 0.087 Uiso 1 1 calc R . . . .
C016 C 0.1535(3) 0.0260(2) 1.1652(2) 0.0769(10) Uani 1 1 d . . . . .
H016 H 0.1197 -0.0024 1.2139 0.092 Uiso 1 1 calc R . . . .
C017 C 0.4558(3) 0.0196(3) 0.6261(2) 0.0734(9) Uani 1 1 d . . . . .
H017 H 0.4963 0.0405 0.5776 0.088 Uiso 1 1 calc R . . . .
C018 C 0.0838(3) 0.0595(2) 1.0977(2) 0.0731(9) Uani 1 1 d . . . . .
H018 H 0.0041 0.0546 1.1023 0.088 Uiso 1 1 calc R . . . .
C019 C 0.3379(3) -0.0392(2) 0.7715(2) 0.0711(9) Uani 1 1 d . . . . .
H019 H 0.2989 -0.0597 0.8209 0.085 Uiso 1 1 calc R . . . .
C01A C 0.0117(3) 0.9159(2) 0.6305(2) 0.0727(9) Uani 1 1 d . . . . .
H01L H 0.0258 0.9568 0.6818 0.087 Uiso 1 1 calc R . . . .
C01B C -0.1101(3) 0.8966(2) 0.5939(2) 0.0723(9) Uani 1 1 d . . . . .
H01M H -0.1431 0.9598 0.5851 0.087 Uiso 1 1 calc R . . . .
H01O H -0.1545 0.8611 0.6373 0.087 Uiso 1 1 calc R . . . .
C01C C 0.6293(3) 0.2794(3) 0.8362(2) 0.0744(9) Uani 1 1 d . . . . .
H01A H 0.7025 0.2516 0.8500 0.089 Uiso 1 1 calc R . . . .
H01B H 0.6206 0.2845 0.7718 0.089 Uiso 1 1 calc R . . . .
C01D C 0.3468(3) 0.4275(3) 0.6466(2) 0.0771(9) Uani 1 1 d . . . . .
H01P H 0.3791 0.3721 0.6699 0.092 Uiso 1 1 calc R . . . .
C01E C 0.4700(3) -0.0729(3) 0.6580(2) 0.0763(9) Uani 1 1 d . . . . .
C01F C 0.4166(3) 0.4988(3) 0.6078(2) 0.0800(10) Uani 1 1 d . . . . .
H01Q H 0.4952 0.4904 0.6056 0.096 Uiso 1 1 calc R . . . .
C01G C 0.4108(3) -0.1009(3) 0.7306(3) 0.0855(11) Uani 1 1 d . . . . .
H01G H 0.4199 -0.1635 0.7531 0.103 Uiso 1 1 calc R . . . .
C01H C 0.7431(3) 0.2199(3) 1.0399(3) 0.0865(10) Uani 1 1 d . . . . .
H01H H 0.7755 0.1739 1.0032 0.104 Uiso 1 1 calc R . . . .
C01I C 0.6341(3) 0.3833(3) 0.8792(2) 0.0850(11) Uani 1 1 d . . . . .
H01C H 0.6834 0.3855 0.9339 0.102 Uiso 1 1 calc R . . . .
H01D H 0.6694 0.4301 0.8392 0.102 Uiso 1 1 calc R . . . .
C01J C 0.1511(3) 0.6138(3) 0.3056(3) 0.0812(10) Uani 1 1 d . . . . .
H01T H 0.1897 0.5713 0.3423 0.097 Uiso 1 1 calc R . . . .
C01K C -0.2965(3) 0.6449(3) 0.7030(3) 0.0802(10) Uani 1 1 d . . . . .
H01U H -0.3755 0.6262 0.6978 0.096 Uiso 1 1 calc R . . . .
C01L C -0.2448(3) 0.6752(3) 0.7834(3) 0.0803(10) Uani 1 1 d . . . . .
H01V H -0.2880 0.6771 0.8337 0.096 Uiso 1 1 calc R . . . .
C01M C 0.1075(3) 0.7760(3) 0.2673(3) 0.0847(11) Uani 1 1 d . . . . .
H01W H 0.1152 0.8445 0.2788 0.102 Uiso 1 1 calc R . . . .
C01N C 0.6509(4) 0.3539(3) 1.1519(2) 0.0881(11) Uani 1 1 d . . . . .
H01N H 0.6197 0.3996 1.1897 0.106 Uiso 1 1 calc R . . . .
C01O C 0.0790(4) 0.5758(3) 0.2338(3) 0.0993(13) Uani 1 1 d . . . . .
H01X H 0.0683 0.5071 0.2236 0.119 Uiso 1 1 calc R . . . .
C01P C 0.0385(4) 0.7360(4) 0.1958(3) 0.1016(14) Uani 1 1 d . . . . .
H01Y H 0.0011 0.7787 0.1585 0.122 Uiso 1 1 calc R . . . .
C01Q C 0.0228(4) 0.6364(5) 0.1773(3) 0.1003(13) Uani 1 1 d . . . . .
C01R C 0.8131(4) 0.2773(4) 1.1028(3) 0.1147(15) Uani 1 1 d . . . . .
H01R H 0.8924 0.2710 1.1072 0.138 Uiso 1 1 calc R . . . .
C01S C 0.7667(4) 0.3426(4) 1.1581(3) 0.1125(15) Uani 1 1 d . . . . .
H01S H 0.8142 0.3802 1.2008 0.135 Uiso 1 1 calc R . . . .
C01T C 0.5497(4) -0.1413(4) 0.6138(3) 0.1244(16) Uani 1 1 d . . . . .
H01E H 0.5084 -0.1776 0.5641 0.187 Uiso 1 1 calc GR . . . .
H01F H 0.5765 -0.1873 0.6564 0.187 Uiso 1 1 calc GR . . . .
H01I H 0.6148 -0.1023 0.5931 0.187 Uiso 1 1 calc GR . . . .
C01U C -0.0542(5) 0.5951(5) 0.0973(4) 0.177(3) Uani 1 1 d . . . . .
H01Z H -0.0572 0.5236 0.0957 0.265 Uiso 1 1 calc GR . . . .
H H -0.0233 0.6192 0.0435 0.265 Uiso 1 1 calc GR . . . .
HA H -0.1307 0.6161 0.1022 0.265 Uiso 1 1 calc GR . . . .

loop_
_atom_site_aniso_label
_atom_site_aniso_U_11
_atom_site_aniso_U_22
_atom_site_aniso_U_33
_atom_site_aniso_U_23
_atom_site_aniso_U_13
_atom_site_aniso_U_12
S001 0.0488(4) 0.0706(5) 0.0499(4) 0.0036(4) 0.0013(3) 0.0011(3)
S002 0.0738(6) 0.0841(6) 0.0821(6) 0.0223(5) 0.0348(5) 0.0027(5)
O003 0.0650(13) 0.0549(12) 0.0559(11) 0.0044(9) 0.0085(9) 0.0013(9)
O004 0.0679(13) 0.0577(12) 0.0520(11) 0.0089(9) 0.0052(9) 0.0051(9)
O005 0.0702(13) 0.0798(14) 0.0608(12) 0.0122(11) -0.0092(10) 0.0199(11)
O006 0.0551(12) 0.0993(17) 0.0661(13) -0.0015(12) 0.0107(10) -0.0185(11)
N007 0.0474(12) 0.0597(14) 0.0427(12) 0.0049(10) 0.0084(9) -0.0008(10)
N008 0.0639(15) 0.0651(16) 0.0643(15) 0.0090(13) 0.0197(12) 0.0020(12)
C009 0.0514(16) 0.0510(16) 0.0413(14) -0.0010(12) 0.0111(12) -0.0008(12)
C00A 0.0477(15) 0.0536(16) 0.0579(17) -0.0041(13) 0.0091(12) 0.0089(12)
O00B 0.0697(15) 0.157(2) 0.0996(19) 0.0365(17) 0.0398(13) 0.0356(16)
O00C 0.122(2) 0.0805(17) 0.131(2) 0.0239(15) 0.0566(17) -0.0248(15)
C00D 0.0593(17) 0.0501(16) 0.0455(15) -0.0019(13) 0.0126(13) -0.0034(13)
C00E 0.0476(16) 0.0488(16) 0.0570(17) 0.0024(13) 0.0052(12) 0.0003(12)
C00F 0.0558(17) 0.0635(18) 0.0409(14) 0.0036(13) 0.0111(12) -0.0020(13)
C00G 0.0555(17) 0.0476(16) 0.0461(15) -0.0013(12) 0.0060(12) 0.0039(12)
C00H 0.0623(18) 0.0510(17) 0.0452(15) -0.0019(13) 0.0076(13) 0.0020(13)
C00I 0.0698(19) 0.0470(16) 0.0495(17) -0.0006(13) 0.0148(14) -0.0033(14)
C00J 0.0532(16) 0.0553(17) 0.0409(14) 0.0042(13) -0.0062(12) -0.0019(13)
C00K 0.0611(18) 0.0601(19) 0.0474(16) -0.0038(14) 0.0041(13) 0.0054(15)
C00L 0.0502(16) 0.0671(19) 0.0492(16) -0.0121(14) 0.0145(12) 0.0001(13)
C00M 0.0599(18) 0.0564(18) 0.0495(16) 0.0003(14) 0.0109(13) 0.0029(14)
C00N 0.0565(17) 0.0566(17) 0.0490(16) -0.0072(13) 0.0017(13) -0.0050(13)
C00O 0.0519(17) 0.0608(18) 0.0557(17) 0.0027(14) 0.0015(13) 0.0029(13)
C00P 0.0607(18) 0.0625(18) 0.0448(15) -0.0048(14) 0.0047(13) 0.0037(15)
C00Q 0.074(2) 0.0572(19) 0.0590(18) 0.0062(15) 0.0138(15) 0.0067(16)
C00R 0.076(2) 0.0572(18) 0.0494(17) 0.0004(14) 0.0049(14) 0.0042(15)
C00S 0.0550(17) 0.0600(18) 0.0570(18) -0.0001(14) 0.0048(14) 0.0013(14)
C00T 0.073(2) 0.060(2) 0.0654(19) 0.0232(16) 0.0377(16) 0.0227(15)
C00U 0.068(2) 0.061(2) 0.074(2) -0.0030(16) 0.0044(16) -0.0086(16)
C00V 0.0584(18) 0.0676(19) 0.0628(19) -0.0034(15) 0.0163(14) -0.0056(14)
C00W 0.077(2) 0.0607(19) 0.0507(17) -0.0022(15) 0.0040(15) 0.0038(16)
C00X 0.0652(19) 0.073(2) 0.0437(15) 0.0033(14) 0.0015(13) 0.0034(16)
C00Y 0.0646(19) 0.0609(19) 0.0593(18) 0.0087(15) 0.0123(14) 0.0035(15)
C00Z 0.064(2) 0.077(2) 0.070(2) -0.0020(17) 0.0067(16) 0.0046(17)
C010 0.0527(18) 0.067(2) 0.078(2) -0.0007(16) 0.0000(15) 0.0026(15)
C011 0.099(3) 0.061(2) 0.062(2) 0.0048(16) 0.0104(18) -0.0129(19)
C012 0.085(2) 0.071(2) 0.0579(19) 0.0069(16) 0.0032(16) 0.0074(18)
C013 0.083(2) 0.071(2) 0.0562(19) -0.0008(16) 0.0124(16) 0.0120(17)
C014 0.072(2) 0.081(2) 0.065(2) 0.0192(17) 0.0020(16) 0.0094(17)
C015 0.110(3) 0.0583(19) 0.0498(18) 0.0064(15) 0.0183(17) 0.0050(18)
C016 0.107(3) 0.058(2) 0.067(2) 0.0013(17) 0.044(2) -0.0086(19)
C017 0.077(2) 0.083(3) 0.0599(19) -0.0096(18) 0.0069(16) 0.0037(18)
C018 0.076(2) 0.069(2) 0.074(2) -0.0058(18) 0.0338(19) -0.0132(17)
C019 0.083(2) 0.069(2) 0.0607(19) 0.0174(17) -0.0046(16) 0.0030(18)
C01A 0.075(2) 0.063(2) 0.079(2) -0.0106(17) 0.0139(18) -0.0024(17)
C01B 0.076(2) 0.065(2) 0.079(2) 0.0061(17) 0.0145(17) 0.0148(16)
C01C 0.0589(19) 0.106(3) 0.0579(19) 0.0031(18) 0.0219(15) -0.0086(18)
C01D 0.088(3) 0.077(2) 0.067(2) 0.0042(18) -0.0083(18) 0.021(2)
C01E 0.073(2) 0.084(3) 0.070(2) -0.011(2) -0.0153(18) 0.0192(19)
C01F 0.070(2) 0.089(3) 0.081(2) -0.004(2) -0.0023(18) 0.017(2)
C01G 0.103(3) 0.065(2) 0.088(3) 0.013(2) -0.019(2) 0.022(2)
C01H 0.060(2) 0.106(3) 0.092(3) -0.008(2) -0.0077(18) 0.0086(19)
C01I 0.083(3) 0.094(3) 0.075(2) 0.016(2) 0.0171(18) -0.025(2)
C01J 0.101(3) 0.062(2) 0.088(3) 0.028(2) 0.037(2) 0.0204(19)
C01K 0.0507(19) 0.086(2) 0.106(3) 0.011(2) 0.016(2) 0.0056(17)
C01L 0.075(2) 0.084(2) 0.087(3) 0.008(2) 0.034(2) 0.0140(19)
C01M 0.108(3) 0.077(2) 0.080(3) 0.028(2) 0.037(2) 0.043(2)
C01N 0.121(3) 0.079(2) 0.061(2) -0.0064(18) -0.004(2) -0.003(2)
C01O 0.122(3) 0.073(3) 0.105(3) 0.004(3) 0.050(3) -0.007(2)
C01P 0.096(3) 0.137(4) 0.083(3) 0.029(3) 0.022(2) 0.059(3)
C01Q 0.087(3) 0.132(4) 0.085(3) 0.010(3) 0.033(2) 0.005(3)
C01R 0.068(3) 0.163(5) 0.105(3) -0.006(3) -0.028(2) -0.010(3)
C01S 0.114(4) 0.124(4) 0.089(3) -0.013(3) -0.031(3) -0.020(3)
C01T 0.119(3) 0.130(4) 0.129(4) -0.025(3) -0.004(3) 0.061(3)
C01U 0.133(5) 0.257(8) 0.131(5) -0.021(5) 0.005(4) -0.025(5)

loop_
_atom_type_symbol
_atom_type_description
_atom_type_scat_dispersion_real
_atom_type_scat_dispersion_imag
_atom_type_scat_source
C C 0.0033 0.0016 'International Tables Vol C Tables 4.2.6.8 and 6.1.1.4'
H H 0.0000 0.0000 'International Tables Vol C Tables 4.2.6.8 and 6.1.1.4'
N N 0.0061 0.0033 'International Tables Vol C Tables 4.2.6.8 and 6.1.1.4'
O O 0.0106 0.0060 'International Tables Vol C Tables 4.2.6.8 and 6.1.1.4'
S S 0.1246 0.1234 'International Tables Vol C Tables 4.2.6.8 and 6.1.1.4'

loop_
_geom_angle_atom_site_label_1
_geom_angle_atom_site_label_2
_geom_angle_atom_site_label_3
_geom_angle
_geom_angle_site_symmetry_1
_geom_angle_site_symmetry_3
_geom_angle_publ_flag
O005 S001 O006 120.22(13) . . ?
O005 S001 N007 105.85(12) . . ?
O005 S001 C00J 107.89(13) . . ?
O006 S001 N007 106.07(11) . . ?
O006 S001 C00J 108.59(13) . . ?
N007 S001 C00J 107.60(12) . . ?
N008 S002 C00T 107.47(13) . . ?
O00B S002 N008 107.18(14) . . ?
O00B S002 O00C 119.95(18) . . ?
O00B S002 C00T 107.95(16) . . ?
O00C S002 N008 105.90(15) . . ?
O00C S002 C00T 107.80(17) . . ?
C00H O003 C00K 105.8(2) . . ?
C00G O004 C00I 105.5(2) . . ?
C009 N007 S001 119.94(17) . . ?
C009 N007 C00F 112.8(2) . . ?
C00F N007 S001 115.26(16) . . ?
C00M N008 S002 120.3(2) . . ?
C00M N008 C00Y 113.6(2) . . ?
C00Y N008 S002 115.67(19) . . ?
N007 C009 C00D 129.6(2) . . ?
C00G C009 N007 122.3(2) . . ?
C00G C009 C00D 107.8(2) . . ?
C00G C00A H00A 106.0 . . ?
C00G C00A C00L 107.1(2) . . ?
C00G C00A C00O 112.1(2) . . ?
C00L C00A H00A 106.0 . . ?
C00O C00A H00A 106.0 . . ?
C00O C00A C00L 118.7(2) . . ?
C00I C00D C009 104.0(2) . . ?
C00I C00D C00V 118.2(2) . . ?
C00V C00D C009 137.8(3) . . ?
C00S C00E C00N 122.7(2) . . ?
C010 C00E C00N 119.8(3) . . ?
C010 C00E C00S 117.5(3) . . ?
N007 C00F H00F 105.9 . . ?
N007 C00F C00L 114.1(2) . . ?
N007 C00F C00Q 111.3(2) . . ?
C00L C00F H00F 105.9 . . ?
C00Q C00F H00F 105.9 . . ?
C00Q C00F C00L 112.8(2) . . ?
O004 C00G C00A 118.4(2) . . ?
C009 C00G O004 111.4(2) . . ?
C009 C00G C00A 130.1(2) . . ?
O003 C00H C00N 117.9(2) . . ?
C00M C00H O003 111.5(2) . . ?
C00M C00H C00N 130.6(3) . . ?
O004 C00I C00D 111.2(2) . . ?
C015 C00I O004 124.6(3) . . ?
C015 C00I C00D 124.2(3) . . ?
C00R C00J S001 119.8(2) . . ?
C00R C00J C019 120.0(3) . . ?
C019 C00J S001 120.1(2) . . ?
O003 C00K C00P 110.8(3) . . ?
C012 C00K O003 124.3(3) . . ?
C012 C00K C00P 124.9(3) . . ?
C00A C00L H00L 106.1 . . ?
C00F C00L C00A 115.3(2) . . ?
C00F C00L H00L 106.1 . . ?
C00F C00L C01C 107.5(2) . . ?
C01C C00L C00A 114.9(2) . . ?
C01C C00L H00L 106.1 . . ?
N008 C00M C00P 131.6(3) . . ?
C00H C00M N008 121.0(3) . . ?
C00H C00M C00P 107.2(2) . . ?
C00E C00N H00N 105.3 . . ?
C00E C00N C00X 118.6(2) . . ?
C00H C00N C00E 113.4(2) . . ?
C00H C00N H00N 105.3 . . ?
C00H C00N C00X 107.8(2) . . ?
C00X C00N H00N 105.3 . . ?
C00W C00O C00A 122.7(2) . . ?
C01H C00O C00A 119.0(3) . . ?
C01H C00O C00W 118.2(3) . . ?
C00K C00P C00M 104.7(2) . . ?
C00K C00P C00Z 117.1(3) . . ?
C00Z C00P C00M 138.2(3) . . ?
C00F C00Q H00Q 119.6 . . ?
C011 C00Q C00F 120.9(3) . . ?
C011 C00Q H00Q 119.6 . . ?
C00J C00R H00R 120.1 . . ?
C00J C00R C017 119.8(3) . . ?
C017 C00R H00R 120.1 . . ?
C00E C00S H00S 119.5 . . ?
C013 C00S C00E 121.0(3) . . ?
C013 C00S H00S 119.5 . . ?
C01J C00T S002 120.6(3) . . ?
C01M C00T S002 119.7(3) . . ?
C01M C00T C01J 119.7(4) . . ?
C00Y C00U H00U 118.8 . . ?
C01A C00U H00U 118.8 . . ?
C01A C00U C00Y 122.4(3) . . ?
C00D C00V H00V 120.8 . . ?
C018 C00V C00D 118.4(3) . . ?
C018 C00V H00V 120.8 . . ?
C00O C00W H00W 119.7 . . ?
C00O C00W C01N 120.6(3) . . ?
C01N C00W H00W 119.7 . . ?
C00N C00X H00X 106.2 . . ?
C00Y C00X C00N 114.6(2) . . ?
C00Y C00X H00X 106.2 . . ?
C00Y C00X C014 107.6(2) . . ?
C014 C00X C00N 115.3(2) . . ?
C014 C00X H00X 106.2 . . ?
N008 C00Y C00X 114.9(2) . . ?
N008 C00Y H00Y 106.1 . . ?
C00U C00Y N008 110.5(3) . . ?
C00U C00Y C00X 112.5(2) . . ?
C00U C00Y H00Y 106.1 . . ?
C00X C00Y H00Y 106.1 . . ?
C00P C00Z H00Z 120.6 . . ?
C01F C00Z C00P 118.7(3) . . ?
C01F C00Z H00Z 120.6 . . ?
C00E C010 H010 119.4 . . ?
C00E C010 C01K 121.1(3) . . ?
C01K C010 H010 119.4 . . ?
C00Q C011 H011 117.6 . . ?
C00Q C011 C01I 124.9(3) . . ?
C01I C011 H011 117.6 . . ?
C00K C012 H012 121.9 . . ?
C00K C012 C01D 116.2(3) . . ?
C01D C012 H012 121.9 . . ?
C00S C013 H013 119.9 . . ?
C01L C013 C00S 120.3(3) . . ?
C01L C013 H013 119.9 . . ?
C00X C014 H01J 108.6 . . ?
C00X C014 H01K 108.6 . . ?
C00X C014 C01B 114.8(3) . . ?
H01J C014 H01K 107.5 . . ?
C01B C014 H01J 108.6 . . ?
C01B C014 H01K 108.6 . . ?
C00I C015 H015 122.2 . . ?
C00I C015 C016 115.6(3) . . ?
C016 C015 H015 122.2 . . ?
C015 C016 H016 119.0 . . ?
C018 C016 C015 121.9(3) . . ?
C018 C016 H016 119.0 . . ?
C00R C017 H017 119.3 . . ?
C01E C017 C00R 121.3(3) . . ?
C01E C017 H017 119.3 . . ?
C00V C018 H018 119.1 . . ?
C016 C018 C00V 121.7(3) . . ?
C016 C018 H018 119.1 . . ?
C00J C019 H019 120.7 . . ?
C00J C019 C01G 118.7(3) . . ?
C01G C019 H019 120.7 . . ?
C00U C01A H01L 117.8 . . ?
C00U C01A C01B 124.4(3) . . ?
C01B C01A H01L 117.8 . . ?
C014 C01B H01M 109.0 . . ?
C014 C01B H01O 109.0 . . ?
C01A C01B C014 113.0(3) . . ?
C01A C01B H01M 109.0 . . ?
C01A C01B H01O 109.0 . . ?
H01M C01B H01O 107.8 . . ?
C00L C01C H01A 108.5 . . ?
C00L C01C H01B 108.5 . . ?
H01A C01C H01B 107.5 . . ?
C01I C01C C00L 115.0(2) . . ?
C01I C01C H01A 108.5 . . ?
C01I C01C H01B 108.5 . . ?
C012 C01D H01P 119.4 . . ?
C012 C01D C01F 121.2(3) . . ?
C01F C01D H01P 119.4 . . ?
C017 C01E C01G 118.0(3) . . ?
C017 C01E C01T 120.4(4) . . ?
C01G C01E C01T 121.6(4) . . ?
C00Z C01F C01D 121.9(3) . . ?
C00Z C01F H01Q 119.1 . . ?
C01D C01F H01Q 119.1 . . ?
C019 C01G H01G 118.9 . . ?
C01E C01G C019 122.2(3) . . ?
C01E C01G H01G 118.9 . . ?
C00O C01H H01H 119.6 . . ?
C00O C01H C01R 120.7(4) . . ?
C01R C01H H01H 119.6 . . ?
C011 C01I C01C 113.8(3) . . ?
C011 C01I H01C 108.8 . . ?
C011 C01I H01D 108.8 . . ?
C01C C01I H01C 108.8 . . ?
C01C C01I H01D 108.8 . . ?
H01C C01I H01D 107.7 . . ?
C00T C01J H01T 120.4 . . ?
C00T C01J C01O 119.2(4) . . ?
C01O C01J H01T 120.4 . . ?
C010 C01K H01U 120.0 . . ?
C01L C01K C010 120.1(3) . . ?
C01L C01K H01U 120.0 . . ?
C013 C01L H01V 120.0 . . ?
C01K C01L C013 120.0(3) . . ?
C01K C01L H01V 120.0 . . ?
C00T C01M H01W 120.2 . . ?
C00T C01M C01P 119.7(4) . . ?
C01P C01M H01W 120.2 . . ?
C00W C01N H01N 120.2 . . ?
C01S C01N C00W 119.6(4) . . ?
C01S C01N H01N 120.2 . . ?
C01J C01O H01X 119.1 . . ?
C01Q C01O C01J 121.9(4) . . ?
C01Q C01O H01X 119.1 . . ?
C01M C01P H01Y 118.8 . . ?
C01Q C01P C01M 122.3(4) . . ?
C01Q C01P H01Y 118.8 . . ?
C01O C01Q C01U 122.0(6) . . ?
C01P C01Q C01O 117.3(4) . . ?
C01P C01Q C01U 120.8(5) . . ?
C01H C01R H01R 119.9 . . ?
C01S C01R C01H 120.2(4) . . ?
C01S C01R H01R 119.9 . . ?
C01N C01S H01S 119.6 . . ?
C01R C01S C01N 120.7(4) . . ?
C01R C01S H01S 119.6 . . ?
C01E C01T H01E 109.5 . . ?
C01E C01T H01F 109.5 . . ?
C01E C01T H01I 109.5 . . ?
H01E C01T H01F 109.5 . . ?
H01E C01T H01I 109.5 . . ?
H01F C01T H01I 109.5 . . ?
C01Q C01U H01Z 109.5 . . ?
C01Q C01U H 109.5 . . ?
C01Q C01U HA 109.5 . . ?
H01Z C01U H 109.5 . . ?
H01Z C01U HA 109.5 . . ?
H C01U HA 109.5 . . ?

loop_
_geom_bond_atom_site_label_1
_geom_bond_atom_site_label_2
_geom_bond_distance
_geom_bond_site_symmetry_2
_geom_bond_publ_flag
S001 O005 1.426(2) . ?
S001 O006 1.428(2) . ?
S001 N007 1.655(2) . ?
S001 C00J 1.747(3) . ?
S002 N008 1.652(2) . ?
S002 O00B 1.424(3) . ?
S002 O00C 1.427(3) . ?
S002 C00T 1.747(4) . ?
O003 C00H 1.378(3) . ?
O003 C00K 1.382(3) . ?
O004 C00G 1.380(3) . ?
O004 C00I 1.384(3) . ?
N007 C009 1.424(3) . ?
N007 C00F 1.494(3) . ?
N008 C00M 1.422(4) . ?
N008 C00Y 1.495(4) . ?
C009 C00D 1.454(3) . ?
C009 C00G 1.336(4) . ?
C00A H00A 0.9800 . ?
C00A C00G 1.476(4) . ?
C00A C00L 1.561(4) . ?
C00A C00O 1.523(4) . ?
C00D C00I 1.387(4) . ?
C00D C00V 1.391(4) . ?
C00E C00N 1.521(4) . ?
C00E C00S 1.388(4) . ?
C00E C010 1.381(4) . ?
C00F H00F 0.9800 . ?
C00F C00L 1.525(4) . ?
C00F C00Q 1.499(4) . ?
C00H C00M 1.345(4) . ?
C00H C00N 1.476(4) . ?
C00I C015 1.378(4) . ?
C00J C00R 1.374(4) . ?
C00J C019 1.377(4) . ?
C00K C00P 1.390(4) . ?
C00K C012 1.372(4) . ?
C00L H00L 0.9800 . ?
C00L C01C 1.540(4) . ?
C00M C00P 1.450(4) . ?
C00N H00N 0.9800 . ?
C00N C00X 1.561(4) . ?
C00O C00W 1.383(4) . ?
C00O C01H 1.378(4) . ?
C00P C00Z 1.399(4) . ?
C00Q H00Q 0.9300 . ?
C00Q C011 1.325(4) . ?
C00R H00R 0.9300 . ?
C00R C017 1.379(4) . ?
C00S H00S 0.9300 . ?
C00S C013 1.378(4) . ?
C00T C01J 1.368(4) . ?
C00T C01M 1.366(4) . ?
C00U H00U 0.9300 . ?
C00U C00Y 1.493(4) . ?
C00U C01A 1.303(4) . ?
C00V H00V 0.9300 . ?
C00V C018 1.373(4) . ?
C00W H00W 0.9300 . ?
C00W C01N 1.390(4) . ?
C00X H00X 0.9800 . ?
C00X C00Y 1.527(4) . ?
C00X C014 1.528(4) . ?
C00Y H00Y 0.9800 . ?
C00Z H00Z 0.9300 . ?
C00Z C01F 1.375(4) . ?
C010 H010 0.9300 . ?
C010 C01K 1.395(4) . ?
C011 H011 0.9300 . ?
C011 C01I 1.471(5) . ?
C012 H012 0.9300 . ?
C012 C01D 1.375(4) . ?
C013 H013 0.9300 . ?
C013 C01L 1.374(4) . ?
C014 H01J 0.9700 . ?
C014 H01K 0.9700 . ?
C014 C01B 1.535(4) . ?
C015 H015 0.9300 . ?
C015 C016 1.379(5) . ?
C016 H016 0.9300 . ?
C016 C018 1.370(5) . ?
C017 H017 0.9300 . ?
C017 C01E 1.369(5) . ?
C018 H018 0.9300 . ?
C019 H019 0.9300 . ?
C019 C01G 1.385(5) . ?
C01A H01L 0.9300 . ?
C01A C01B 1.488(4) . ?
C01B H01M 0.9700 . ?
C01B H01O 0.9700 . ?
C01C H01A 0.9700 . ?
C01C H01B 0.9700 . ?
C01C C01I 1.517(5) . ?
C01D H01P 0.9300 . ?
C01D C01F 1.376(5) . ?
C01E C01G 1.369(5) . ?
C01E C01T 1.519(5) . ?
C01F H01Q 0.9300 . ?
C01G H01G 0.9300 . ?
C01H H01H 0.9300 . ?
C01H C01R 1.383(5) . ?
C01I H01C 0.9700 . ?
C01I H01D 0.9700 . ?
C01J H01T 0.9300 . ?
C01J C01O 1.382(6) . ?
C01K H01U 0.9300 . ?
C01K C01L 1.351(5) . ?
C01L H01V 0.9300 . ?
C01M H01W 0.9300 . ?
C01M C01P 1.369(6) . ?
C01N H01N 0.9300 . ?
C01N C01S 1.363(6) . ?
C01O H01X 0.9300 . ?
C01O C01Q 1.370(6) . ?
C01P H01Y 0.9300 . ?
C01P C01Q 1.357(6) . ?
C01Q C01U 1.516(7) . ?
C01R H01R 0.9300 . ?
C01R C01S 1.350(6) . ?
C01S H01S 0.9300 . ?
C01T H01E 0.9600 . ?
C01T H01F 0.9600 . ?
C01T H01I 0.9600 . ?
C01U H01Z 0.9600 . ?
C01U H 0.9600 . ?
C01U HA 0.9600 . ?
